data_2012948
loop_
_publ_author_name
'Haberecht, Monika'
'Lerner, Hans-Wolfram'
'Bolte, Michael'

_publ_section_title
;
 The low-temperature phase of diisopropylammonium bromide
;
_journal_issue 9
_journal_name_full 'Acta Crystallographica Section C'
_journal_page_first o555
_journal_page_last o557
_journal_paper_doi 10.1107/S0108270102013379
_journal_volume 58
_journal_year 2002
_chemical_formula_iupac 'C6 H16 N 1+, Br 1-'
_chemical_formula_moiety 'C6 H16 N 1+, Br 1-'
_chemical_formula_sum 'C6 H16 Br N'
_chemical_formula_weight 182.11
_chemical_name_systematic ?
_space_group_IT_number 14
_symmetry_cell_setting monoclinic
_symmetry_space_group_name_Hall '-P 2yn'
_symmetry_space_group_name_H-M 'P 1 21/n 1'
_atom_sites_solution_hydrogens geom
_atom_sites_solution_primary direct
_atom_sites_solution_secondary difmap
_audit_creation_method SHELXL-97
_cell_angle_alpha 90.00
_cell_angle_beta 90.762(12)
_cell_angle_gamma 90.00
_cell_formula_units_Z 4
_cell_length_a 8.2712(13)
_cell_length_b 7.9726(12)
_cell_length_c 13.390(2)
_cell_measurement_reflns_used 9603
_cell_measurement_temperature 173(2)
_cell_measurement_theta_max 25.
_cell_measurement_theta_min 3.6
_cell_volume 882.9(2)
_computing_cell_refinement X-AREA
_computing_data_collection 'X-AREA (Stoe & Cie, 2001)'
_computing_data_reduction X-AREA
_computing_molecular_graphics 'XP in SHELXTL-Plus (Sheldrick, 1991)'
_computing_structure_refinement 'SHELXL97 (Sheldrick, 1997) '
_computing_structure_solution 'SHELXS97 (Sheldrick, 1990) '
_diffrn_ambient_temperature 173(2)
_diffrn_measured_fraction_theta_full 0.987
_diffrn_measured_fraction_theta_max 0.987
_diffrn_measurement_device_type 'Stoe IPDS-II two-circle'
_diffrn_measurement_method \w
_diffrn_radiation_monochromator graphite
_diffrn_radiation_source 'fine-focus sealed tube'
_diffrn_radiation_type MoK\a
_diffrn_radiation_wavelength 0.71073
_diffrn_reflns_av_R_equivalents 0.0439
_diffrn_reflns_av_sigmaI/netI 0.0337
_diffrn_reflns_limit_h_max 9
_diffrn_reflns_limit_h_min -9
_diffrn_reflns_limit_k_max 9
_diffrn_reflns_limit_k_min -9
_diffrn_reflns_limit_l_max 14
_diffrn_reflns_limit_l_min -15
_diffrn_reflns_number 5310
_diffrn_reflns_theta_full 25.02
_diffrn_reflns_theta_max 25.02
_diffrn_reflns_theta_min 3.85
_exptl_absorpt_coefficient_mu 4.575
_exptl_absorpt_correction_T_max 0.6098
_exptl_absorpt_correction_T_min 0.2274
_exptl_absorpt_correction_type empirical
_exptl_absorpt_process_details '(MULABS; Spek, 1990; Blessing, 1995)'
_exptl_crystal_colour brown
_exptl_crystal_density_diffrn 1.370
_exptl_crystal_density_method 'not measured'
_exptl_crystal_description needle
_exptl_crystal_F_000 376
_exptl_crystal_size_max 0.46
_exptl_crystal_size_mid 0.14
_exptl_crystal_size_min 0.12
_refine_diff_density_max 0.573
_refine_diff_density_min -0.562
_refine_ls_extinction_method none
_refine_ls_goodness_of_fit_ref 1.123
_refine_ls_hydrogen_treatment constr
_refine_ls_matrix_type full
_refine_ls_number_parameters 73
_refine_ls_number_reflns 1538
_refine_ls_number_restraints 0
_refine_ls_restrained_S_all 1.123
_refine_ls_R_factor_all 0.0532
_refine_ls_R_factor_gt 0.0439
_refine_ls_shift/su_max 0.001
_refine_ls_shift/su_mean 0.000
_refine_ls_structure_factor_coef Fsqd
_refine_ls_weighting_details 'calc w = 1/[\s^2^(Fo^2^)+(0.0563P)^2^+1.4082P] where P = (Fo^2^+2Fc^2^)/3'
_refine_ls_weighting_scheme calc
_refine_ls_wR_factor_gt 0.1095
_refine_ls_wR_factor_ref 0.1140
_reflns_number_gt 1299
_reflns_number_total 1538
_reflns_threshold_expression I>2\s(I)
_cod_data_source_file sk1562.cif
_cod_data_source_block I
_cod_depositor_comments
;
The following automatic conversions were performed:
'_symmetry_cell_setting' value 'Monoclinic' changed to 'monoclinic'
according to '/home/saulius/struct/CIF-dictionaries/cif_core.dic'
dictionary named 'cif_core.dic' version 2.4.1 from 2010-06-29.

Automatic conversion script
Id: cif_fix_enum 1527 2010-12-29 10:47:43Z saulius 

The following automatic conversions were performed:

'_symmetry_cell_setting' value 'Monoclinic' changed to 'monoclinic'
according to /home/saulius/struct/CIF-dictionaries/cif_core.dic
dictionary named 'cif_core.dic' version 2.4.1 from 2010-06-29.

Automatic conversion script
Id: cif_fix_values 1715 2011-07-08 13:25:40Z adriana 
;
_cod_original_sg_symbol_H-M 'P 21/n'
_cod_database_code 2012948
_cod_database_fobs_code 2012948

loop_
_symmetry_equiv_pos_as_xyz
'x, y, z'
'-x+1/2, y+1/2, -z+1/2'
'-x, -y, -z'
'x-1/2, -y-1/2, z-1/2'

loop_
_atom_site_label
_atom_site_fract_x
_atom_site_fract_y
_atom_site_fract_z
_atom_site_U_iso_or_equiv
_atom_site_adp_type
_atom_site_calc_flag
_atom_site_refinement_flags
_atom_site_occupancy
_atom_site_disorder_assembly
_atom_site_disorder_group
_atom_site_type_symbol
Br1 0.75616(6) 0.76063(5) 0.88940(3) 0.0355(2) Uani d . 1 . . Br
N1 0.6767(4) 0.6636(4) 0.6542(3) 0.0245(7) Uani d . 1 . . N
H1A 0.6970 0.5512 0.6452 0.029 Uiso calc R 1 . . H
H1B 0.6997 0.6879 0.7200 0.029 Uiso calc R 1 . . H
C1 0.7945(5) 0.7613(5) 0.5904(3) 0.0271(9) Uani d . 1 . . C
H1 0.7814 0.8837 0.6046 0.033 Uiso calc R 1 . . H
C11 0.7601(6) 0.7309(7) 0.4798(3) 0.0382(11) Uani d . 1 . . C
H11A 0.6496 0.7668 0.4634 0.057 Uiso calc R 1 . . H
H11B 0.7717 0.6111 0.4651 0.057 Uiso calc R 1 . . H
H11C 0.8368 0.7952 0.4399 0.057 Uiso calc R 1 . . H
C12 0.9657(6) 0.7081(7) 0.6213(4) 0.0391(11) Uani d . 1 . . C
H12A 0.9829 0.7312 0.6925 0.059 Uiso calc R 1 . . H
H12B 1.0445 0.7712 0.5822 0.059 Uiso calc R 1 . . H
H12C 0.9793 0.5878 0.6089 0.059 Uiso calc R 1 . . H
C2 0.4973(5) 0.6923(6) 0.6366(3) 0.0277(9) Uani d . 1 . . C
H2 0.4689 0.6615 0.5661 0.033 Uiso calc R 1 . . H
C21 0.4557(6) 0.8752(6) 0.6535(4) 0.0425(12) Uani d . 1 . . C
H21A 0.5154 0.9451 0.6064 0.064 Uiso calc R 1 . . H
H21B 0.4855 0.9070 0.7220 0.064 Uiso calc R 1 . . H
H21C 0.3393 0.8919 0.6430 0.064 Uiso calc R 1 . . H
C22 0.4082(6) 0.5767(7) 0.7067(4) 0.0388(11) Uani d . 1 . . C
H22A 0.4382 0.4602 0.6928 0.058 Uiso calc R 1 . . H
H22B 0.2914 0.5906 0.6967 0.058 Uiso calc R 1 . . H
H22C 0.4373 0.6045 0.7759 0.058 Uiso calc R 1 . . H

loop_
_atom_site_aniso_label
_atom_site_aniso_U_11
_atom_site_aniso_U_22
_atom_site_aniso_U_33
_atom_site_aniso_U_12
_atom_site_aniso_U_13
_atom_site_aniso_U_23
Br1 0.0400(3) 0.0320(3) 0.0343(3) -0.0015(2) -0.00237(19) -0.00176(19)
N1 0.0243(17) 0.0251(17) 0.0243(18) -0.0002(14) 0.0015(14) -0.0001(13)
C1 0.028(2) 0.023(2) 0.030(2) -0.0019(16) 0.0075(17) 0.0021(16)
C11 0.032(2) 0.058(3) 0.025(2) 0.005(2) -0.0013(18) 0.007(2)
C12 0.024(2) 0.053(3) 0.040(2) -0.004(2) 0.0067(19) -0.001(2)
C2 0.020(2) 0.030(2) 0.032(2) 0.0024(16) -0.0059(17) -0.0063(17)
C21 0.030(2) 0.033(3) 0.064(3) 0.005(2) -0.002(2) -0.001(2)
C22 0.026(2) 0.046(3) 0.044(3) -0.002(2) 0.004(2) 0.000(2)

loop_
_atom_type_symbol
_atom_type_description
_atom_type_scat_dispersion_real
_atom_type_scat_dispersion_imag
_atom_type_scat_source
C C 0.0033 0.0016 'International Tables Vol C Tables 4.2.6.8 and 6.1.1.4'
H H 0.0000 0.0000 'International Tables Vol C Tables 4.2.6.8 and 6.1.1.4'
N N 0.0061 0.0033 'International Tables Vol C Tables 4.2.6.8 and 6.1.1.4'
Br Br -0.2901 2.4595 'International Tables Vol C Tables 4.2.6.8 and 6.1.1.4'

loop_
_geom_angle_atom_site_label_1
_geom_angle_atom_site_label_2
_geom_angle_atom_site_label_3
_geom_angle
_geom_angle_publ_flag
C2 N1 C1 118.0(3) y
C2 N1 H1A 107.8 ?
C1 N1 H1A 107.8 ?
C2 N1 H1B 107.8 ?
C1 N1 H1B 107.8 ?
H1A N1 H1B 107.2 ?
N1 C1 C11 110.6(3) y
N1 C1 C12 107.7(3) y
C11 C1 C12 112.3(4) y
N1 C1 H1 108.7 ?
C11 C1 H1 108.7 ?
C12 C1 H1 108.7 ?
C1 C11 H11A 109.5 ?
C1 C11 H11B 109.5 ?
H11A C11 H11B 109.5 ?
C1 C11 H11C 109.5 ?
H11A C11 H11C 109.5 ?
H11B C11 H11C 109.5 ?
C1 C12 H12A 109.5 ?
C1 C12 H12B 109.5 ?
H12A C12 H12B 109.5 ?
C1 C12 H12C 109.5 ?
H12A C12 H12C 109.5 ?
H12B C12 H12C 109.5 ?
C22 C2 C21 112.3(4) y
C22 C2 N1 107.2(4) y
C21 C2 N1 110.2(4) y
C22 C2 H2 109.0 ?
C21 C2 H2 109.0 ?
N1 C2 H2 109.0 ?
C2 C21 H21A 109.5 ?
C2 C21 H21B 109.5 ?
H21A C21 H21B 109.5 ?
C2 C21 H21C 109.5 ?
H21A C21 H21C 109.5 ?
H21B C21 H21C 109.5 ?
C2 C22 H22A 109.5 ?
C2 C22 H22B 109.5 ?
H22A C22 H22B 109.5 ?
C2 C22 H22C 109.5 ?
H22A C22 H22C 109.5 ?
H22B C22 H22C 109.5 ?

loop_
_geom_bond_atom_site_label_1
_geom_bond_atom_site_label_2
_geom_bond_site_symmetry_2
_geom_bond_distance
_geom_bond_publ_flag
N1 C2 . 1.517(5) y
N1 C1 . 1.519(5) y
N1 H1A . 0.9200 ?
N1 H1B . 0.9200 ?
C1 C11 . 1.523(6) y
C1 C12 . 1.529(6) y
C1 H1 . 1.0000 ?
C11 H11A . 0.9800 ?
C11 H11B . 0.9800 ?
C11 H11C . 0.9800 ?
C12 H12A . 0.9800 ?
C12 H12B . 0.9800 ?
C12 H12C . 0.9800 ?
C2 C22 . 1.514(7) y
C2 C21 . 1.516(7) y
C2 H2 . 1.0000 ?
C21 H21A . 0.9800 ?
C21 H21B . 0.9800 ?
C21 H21C . 0.9800 ?
C22 H22A . 0.9800 ?
C22 H22B . 0.9800 ?
C22 H22C . 0.9800 ?

loop_
_geom_hbond_atom_site_label_D
_geom_hbond_atom_site_label_H
_geom_hbond_atom_site_label_A
_geom_hbond_site_symmetry_A
_geom_hbond_distance_DH
_geom_hbond_distance_HA
_geom_hbond_distance_DA
_geom_hbond_angle_DHA
N1 H1B Br1 . 0.92 2.38 3.301(3) 178
N1 H1A Br1 2_646 0.92 2.40 3.314(4) 176

loop_
_geom_torsion_atom_site_label_1
_geom_torsion_atom_site_label_2
_geom_torsion_atom_site_label_3
_geom_torsion_atom_site_label_4
_geom_torsion
C2 N1 C1 C11 -56.0(5)
C2 N1 C1 C12 -179.1(4)
C1 N1 C2 C22 178.1(4)
C1 N1 C2 C21 -59.3(5)

loop_
_cod_related_entry_id
_cod_related_entry_database
_cod_related_entry_code
1 ChemSpider 451642
